data_4107244
loop_
_publ_author_name
'Lizhu Gao'
'Geum-Sook Hwang'
'Do Hyun Ryu'

_publ_section_title
;
 Oxazaborolidinium Ion-Catalyzed Cyclopropanation of \a-Substituted
 Acroleins: Enantioselective Synthesis of Cyclopropanes Bearing Two Chiral
 Quaternary Centers
;
_journal_name_full 'Journal of the American Chemical Society'
_journal_page_first 20708
_journal_page_last 20711
_journal_paper_doi 10.1021/ja209270e
_journal_volume 133
_journal_year 2011
_chemical_absolute_configuration ad
_chemical_formula_moiety 'C15 H17 Br O3'
_chemical_formula_sum 'C15 H17 Br O3'
_chemical_formula_weight 325.20
_chemical_name_systematic
; 
 ? 
;
_space_group_IT_number 4
_symmetry_cell_setting monoclinic
_symmetry_space_group_name_Hall 'P 2yb'
_symmetry_space_group_name_H-M 'P 1 21 1'
_atom_sites_solution_hydrogens geom
_atom_sites_solution_primary direct
_atom_sites_solution_secondary difmap
_audit_creation_method SHELXTL
_cell_angle_alpha 90.00
_cell_angle_beta 102.299(2)
_cell_angle_gamma 90.00
_cell_formula_units_Z 2
_cell_length_a 6.0794(6)
_cell_length_b 9.5410(10)
_cell_length_c 13.1014(13)
_cell_measurement_reflns_used 1826
_cell_measurement_temperature 200(2)
_cell_measurement_theta_max 24.41
_cell_measurement_theta_min 2.66
_cell_volume 742.49(13)
_computing_cell_refinement 'Bruker SAINT'
_computing_data_collection 'Bruker SMART'
_computing_data_reduction 'Bruker SAINT'
_computing_molecular_graphics 'Bruker SHELXTL'
_computing_publication_material 'Bruker SHELXTL'
_computing_structure_refinement 'Bruker SHELXTL'
_computing_structure_solution 'Bruker SHELXTL'
_diffrn_ambient_temperature 200(2)
_diffrn_measured_fraction_theta_full 0.998
_diffrn_measured_fraction_theta_max 0.998
_diffrn_measurement_device_type 'CCD area detector'
_diffrn_measurement_method 'phi and omega scans'
_diffrn_radiation_monochromator graphite
_diffrn_radiation_source 'fine-focus sealed tube'
_diffrn_radiation_type MoK\a
_diffrn_radiation_wavelength 0.71073
_diffrn_reflns_av_R_equivalents 0.0428
_diffrn_reflns_av_sigmaI/netI 0.1267
_diffrn_reflns_limit_h_max 5
_diffrn_reflns_limit_h_min -8
_diffrn_reflns_limit_k_max 12
_diffrn_reflns_limit_k_min -12
_diffrn_reflns_limit_l_max 17
_diffrn_reflns_limit_l_min -15
_diffrn_reflns_number 5509
_diffrn_reflns_theta_full 28.30
_diffrn_reflns_theta_max 28.30
_diffrn_reflns_theta_min 1.59
_diffrn_standards_decay_% <2.0
_exptl_absorpt_coefficient_mu 2.769
_exptl_absorpt_correction_T_max 0.715
_exptl_absorpt_correction_T_min 0.485
_exptl_absorpt_correction_type multi-scan
_exptl_absorpt_process_details 'Bruker SADABS'
_exptl_crystal_colour colorless
_exptl_crystal_density_diffrn 1.455
_exptl_crystal_description block
_exptl_crystal_F_000 332
_exptl_crystal_size_max 0.41
_exptl_crystal_size_mid 0.22
_exptl_crystal_size_min 0.12
_refine_diff_density_max 0.655
_refine_diff_density_min -1.374
_refine_diff_density_rms 0.184
_refine_ls_abs_structure_details 'Flack H D (1983), Acta Cryst. A39, 876-881'
_refine_ls_abs_structure_Flack 0.02(3)
_refine_ls_extinction_method none
_refine_ls_goodness_of_fit_ref 1.160
_refine_ls_hydrogen_treatment constr
_refine_ls_matrix_type full
_refine_ls_number_parameters 175
_refine_ls_number_reflns 3553
_refine_ls_number_restraints 1
_refine_ls_restrained_S_all 1.159
_refine_ls_R_factor_all 0.1150
_refine_ls_R_factor_gt 0.0588
_refine_ls_shift/su_max 0.000
_refine_ls_shift/su_mean 0.000
_refine_ls_structure_factor_coef Fsqd
_refine_ls_weighting_details 'calc w=1/[\s^2^(Fo^2^)+(0.0663P)^2^+0.4235P] where P=(Fo^2^+2Fc^2^)/3'
_refine_ls_weighting_scheme calc
_refine_ls_wR_factor_gt 0.1167
_refine_ls_wR_factor_ref 0.1984
_reflns_number_gt 2140
_reflns_number_total 3553
_reflns_threshold_expression >2sigma(I)
_cod_data_source_file ja209270e_si_001.cif
_cod_data_source_block hksno1-ma
_cod_database_code 4107244

loop_
_symmetry_equiv_pos_as_xyz
'x, y, z'
'-x, y+1/2, -z'

loop_
_atom_site_label
_atom_site_type_symbol
_atom_site_fract_x
_atom_site_fract_y
_atom_site_fract_z
_atom_site_U_iso_or_equiv
_atom_site_adp_type
_atom_site_occupancy
_atom_site_symmetry_multiplicity
_atom_site_calc_flag
_atom_site_refinement_flags
C1 C 1.0252(14) 0.0287(10) 0.1780(7) 0.035(2) Uani 1 1 d .
C2 C 0.8958(17) -0.0259(11) 0.0729(7) 0.041(2) Uani 1 1 d .
C3 C 1.1467(12) -0.0379(10) 0.1018(7) 0.035(2) Uani 1 1 d .
H3A H 1.2355 0.0241 0.0653 0.042 Uiso 1 1 calc R
H3B H 1.2119 -0.1322 0.1188 0.042 Uiso 1 1 calc R
C4 C 1.0095(14) -0.0640(10) 0.2691(7) 0.035(2) Uani 1 1 d .
O1 O 1.1141(10) -0.1712(10) 0.2912(5) 0.0461(18) Uani 1 1 d .
O2 O 0.8610(11) -0.0123(7) 0.3222(5) 0.0390(15) Uani 1 1 d .
C5 C 0.8112(19) -0.0841(12) 0.4125(9) 0.045(3) Uani 1 1 d .
C6 C 1.027(2) -0.1011(13) 0.4977(9) 0.062(3) Uani 1 1 d .
H6A H 1.1330 -0.1616 0.4718 0.093 Uiso 1 1 calc R
H6B H 0.9889 -0.1437 0.5599 0.093 Uiso 1 1 calc R
H6C H 1.0953 -0.0090 0.5158 0.093 Uiso 1 1 calc R
C7 C 0.706(2) -0.2244(12) 0.3813(10) 0.063(4) Uani 1 1 d .
H7A H 0.5692 -0.2117 0.3272 0.094 Uiso 1 1 calc R
H7B H 0.6683 -0.2700 0.4423 0.094 Uiso 1 1 calc R
H7C H 0.8129 -0.2831 0.3540 0.094 Uiso 1 1 calc R
C8 C 0.646(2) 0.0105(14) 0.4484(10) 0.063(3) Uani 1 1 d .
H8A H 0.7158 0.1024 0.4665 0.094 Uiso 1 1 calc R
H8B H 0.6033 -0.0303 0.5100 0.094 Uiso 1 1 calc R
H8C H 0.5123 0.0213 0.3923 0.094 Uiso 1 1 calc R
C9 C 1.0466(16) 0.1834(12) 0.2000(8) 0.035(3) Uani 1 1 d .
C10 C 1.257(2) 0.2406(12) 0.2361(11) 0.039(3) Uani 1 1 d .
H10 H 1.3860 0.1819 0.2476 0.046 Uiso 1 1 calc R
C11 C 1.282(3) 0.3829(15) 0.2557(11) 0.049(4) Uani 1 1 d .
H11 H 1.4272 0.4204 0.2828 0.059 Uiso 1 1 calc R
C12 C 1.099(2) 0.4701(13) 0.2364(10) 0.057(4) Uani 1 1 d .
H12 H 1.1165 0.5680 0.2484 0.068 Uiso 1 1 calc R
C13 C 0.893(2) 0.4147(11) 0.2001(8) 0.045(3) Uani 1 1 d .
H13 H 0.7662 0.4753 0.1869 0.054 Uiso 1 1 calc R
C14 C 0.8600(18) 0.2724(8) 0.1813(8) 0.036(3) Uani 1 1 d .
H14 H 0.7129 0.2361 0.1562 0.043 Uiso 1 1 calc R
C15 C 0.8006(16) 0.0801(10) -0.0082(7) 0.037(2) Uani 1 1 d .
H15 H 0.8957 0.1550 -0.0194 0.045 Uiso 1 1 calc R
O3 O 0.6131(12) 0.0778(7) -0.0601(6) 0.0508(19) Uani 1 1 d .
Br1 Br 0.70530(13) -0.18694(12) 0.07016(7) 0.0421(3) Uani 1 1 d .

loop_
_atom_site_aniso_label
_atom_site_aniso_U_11
_atom_site_aniso_U_22
_atom_site_aniso_U_33
_atom_site_aniso_U_23
_atom_site_aniso_U_13
_atom_site_aniso_U_12
C1 0.027(4) 0.039(5) 0.036(5) -0.008(4) 0.002(4) -0.013(4)
C2 0.049(6) 0.040(6) 0.039(6) 0.008(4) 0.018(5) 0.010(5)
C3 0.013(4) 0.036(5) 0.061(7) -0.006(5) 0.017(4) 0.001(3)
C4 0.028(5) 0.029(5) 0.044(6) -0.004(4) 0.003(4) 0.003(4)
O1 0.048(3) 0.043(5) 0.048(4) 0.013(4) 0.011(3) 0.014(4)
O2 0.043(4) 0.031(3) 0.047(4) 0.009(3) 0.017(3) 0.003(3)
C5 0.051(7) 0.047(7) 0.044(7) 0.007(5) 0.021(5) 0.006(5)
C6 0.066(8) 0.070(8) 0.045(7) 0.002(6) 0.000(6) 0.007(6)
C7 0.067(8) 0.053(10) 0.072(9) 0.002(6) 0.024(6) -0.011(6)
C8 0.069(8) 0.063(8) 0.066(8) 0.020(6) 0.035(6) 0.012(6)
C9 0.025(5) 0.037(6) 0.046(7) 0.004(5) 0.013(4) 0.005(4)
C10 0.034(6) 0.027(6) 0.054(8) -0.003(5) 0.007(5) 0.002(4)
C11 0.054(9) 0.053(8) 0.041(8) -0.006(6) 0.014(6) -0.008(6)
C12 0.088(10) 0.029(6) 0.061(9) -0.005(6) 0.031(7) -0.025(6)
C13 0.069(8) 0.028(6) 0.044(7) 0.001(5) 0.023(6) 0.010(5)
C14 0.041(5) 0.020(5) 0.043(6) 0.002(4) 0.001(4) 0.006(4)
C15 0.043(6) 0.031(5) 0.038(6) 0.006(4) 0.010(4) 0.012(4)
O3 0.054(5) 0.034(4) 0.058(5) -0.001(3) -0.003(4) 0.013(3)
Br1 0.0378(4) 0.0344(4) 0.0540(5) -0.0060(7) 0.0092(3) -0.0033(6)

loop_
_atom_type_symbol
_atom_type_description
_atom_type_scat_dispersion_real
_atom_type_scat_dispersion_imag
_atom_type_scat_source
C C 0.0033 0.0016 'International Tables Vol C Tables 4.2.6.8 and 6.1.1.4'
H H 0.0000 0.0000 'International Tables Vol C Tables 4.2.6.8 and 6.1.1.4'
O O 0.0106 0.0060 'International Tables Vol C Tables 4.2.6.8 and 6.1.1.4'
Br Br -0.2901 2.4595 'International Tables Vol C Tables 4.2.6.8 and 6.1.1.4'

loop_
_geom_angle_atom_site_label_1
_geom_angle_atom_site_label_2
_geom_angle_atom_site_label_3
_geom_angle
C9 C1 C3 120.5(8)
C9 C1 C4 116.3(8)
C3 C1 C4 113.7(8)
C9 C1 C2 121.0(8)
C3 C1 C2 59.2(6)
C4 C1 C2 114.1(8)
C15 C2 C3 116.9(8)
C15 C2 C1 117.3(9)
C3 C2 C1 59.7(6)
C15 C2 Br1 112.9(7)
C3 C2 Br1 121.5(7)
C1 C2 Br1 118.9(6)
C2 C3 C1 61.1(6)
O1 C4 O2 124.3(9)
O1 C4 C1 124.7(9)
O2 C4 C1 111.0(7)
C4 O2 C5 121.8(7)
O2 C5 C8 104.0(9)
O2 C5 C7 110.4(9)
C8 C5 C7 110.4(10)
O2 C5 C6 110.4(9)
C8 C5 C6 111.0(10)
C7 C5 C6 110.5(10)
C10 C9 C14 118.6(10)
C10 C9 C1 119.4(9)
C14 C9 C1 122.0(8)
C9 C10 C11 120.6(15)
C12 C11 C10 120.6(16)
C13 C12 C11 118.9(12)
C12 C13 C14 122.3(12)
C13 C14 C9 118.9(11)
O3 C15 C2 124.8(10)

loop_
_geom_bond_atom_site_label_1
_geom_bond_atom_site_label_2
_geom_bond_distance
C1 C9 1.504(15)
C1 C3 1.504(12)
C1 C4 1.504(13)
C1 C2 1.526(13)
C2 C15 1.491(12)
C2 C3 1.496(12)
C2 Br1 1.919(11)
C4 O1 1.207(12)
C4 O2 1.345(11)
O2 C5 1.454(12)
C5 C8 1.496(16)
C5 C7 1.502(16)
C5 C6 1.538(15)
C9 C10 1.378(16)
C9 C14 1.396(13)
C10 C11 1.384(13)
C11 C12 1.37(2)
C12 C13 1.347(16)
C13 C14 1.387(14)
C15 O3 1.197(11)
